data_7011457
loop_
_publ_author_name
'Marchetti, Fabio'
'Pettinari, Claudio'
'Pettinari, Riccardo'
'Cingolani, Augusto'
'Drozdov, Andrei'
'Troyanov, Sergei'

_publ_section_title
;
 A new family of ionic dinuclear strontium (imH2)2[Sr2(Q)6] compounds
 (imH = imidazole; QH = 1-phenyl-3-methyl-4-acylpyrazol-5-one)
;
_journal_issue 13
_journal_name_full 'Journal of the Chemical Society, Dalton Transactions'
_journal_page_first 2616
_journal_paper_doi 10.1039/b200189f
_journal_year 2002
_chemical_formula_sum 'C38 H53 N4 O8 Sr'
_chemical_formula_weight 781.46
_chemical_name_systematic
; 
? 
;
_space_group_IT_number 2
_symmetry_cell_setting triclinic
_symmetry_space_group_name_Hall '-P 1'
_symmetry_space_group_name_H-M 'P -1'
_atom_sites_solution_hydrogens geom
_atom_sites_solution_primary direct
_atom_sites_solution_secondary difmap
_audit_creation_method SHELXL
_cell_angle_alpha 69.43(3)
_cell_angle_beta 80.05(3)
_cell_angle_gamma 74.83(3)
_cell_formula_units_Z 2
_cell_length_a 10.412(3)
_cell_length_b 12.660(3)
_cell_length_c 17.005(5)
_cell_measurement_reflns_used 825
_cell_measurement_temperature 293(2)
_cell_measurement_theta_max 25
_cell_measurement_theta_min 5
_cell_volume 2017.4(11)
_computing_structure_refinement 'SHELXL-93 (Sheldrick, 1993)'
_computing_structure_solution 'SHELXS-86 (Sheldrick, 1990)'
_diffrn_ambient_temperature 293(2)
_diffrn_measurement_device IPDS(Stoe)
_diffrn_measurement_method 'imaging plate'
_diffrn_radiation_monochromator graphite
_diffrn_radiation_source 'fine-focus sealed tube'
_diffrn_radiation_type MoK\a
_diffrn_radiation_wavelength 0.71073
_diffrn_reflns_av_R_equivalents 0.0758
_diffrn_reflns_av_sigmaI/netI 0.2535
_diffrn_reflns_limit_h_max 10
_diffrn_reflns_limit_h_min -13
_diffrn_reflns_limit_k_max 15
_diffrn_reflns_limit_k_min -16
_diffrn_reflns_limit_l_max 22
_diffrn_reflns_limit_l_min -22
_diffrn_reflns_number 11488
_diffrn_reflns_theta_max 28.01
_diffrn_reflns_theta_min 2.61
_diffrn_standards_decay_% 0
_exptl_absorpt_coefficient_mu 1.389
_exptl_absorpt_correction_type none
_exptl_crystal_colour colorless
_exptl_crystal_density_diffrn 1.286
_exptl_crystal_description plate
_exptl_crystal_F_000 822
_exptl_crystal_size_max 0.5
_exptl_crystal_size_mid 0.4
_exptl_crystal_size_min 0.1
_refine_diff_density_max 0.459
_refine_diff_density_min -0.628
_refine_diff_density_rms 0.054
_refine_ls_extinction_coef 0.0014(6)
_refine_ls_extinction_expression Fc^*^=kFc[1+0.001xFc^2^\l^3^/sin(2\q)]^-1/4^
_refine_ls_extinction_method SHELXL
_refine_ls_goodness_of_fit_all 0.809
_refine_ls_goodness_of_fit_obs 1.011
_refine_ls_hydrogen_treatment riding
_refine_ls_matrix_type full
_refine_ls_number_parameters 477
_refine_ls_number_reflns 4958
_refine_ls_number_restraints 0
_refine_ls_restrained_S_all 0.807
_refine_ls_restrained_S_obs 1.011
_refine_ls_R_factor_all 0.1737
_refine_ls_R_factor_obs 0.0502
_refine_ls_shift/esd_max -0.012
_refine_ls_shift/esd_mean 0.001
_refine_ls_structure_factor_coef Fsqd
_refine_ls_weighting_details 'w=1/[\s^2^(Fo^2^)+(0.0315P)^2^+0.0000P] where P=(Fo^2^+2Fc^2^)/3'
_refine_ls_weighting_scheme calc
_refine_ls_wR_factor_all 0.1181
_refine_ls_wR_factor_obs 0.0847
_reflns_number_observed 2867
_reflns_number_total 8093
_reflns_observed_criterion >2sigma(I)
_cod_data_source_file b200189f.txt
_cod_data_source_block compound_13
_cod_depositor_comments
;
The following automatic conversions were performed:
'_symmetry_cell_setting' value 'Triclinic' changed to 'triclinic'
according to '/home/saulius/struct/CIF-dictionaries/cif_core.dic'
dictionary named 'cif_core.dic' version 2.4.1 from 2010-06-29.

Automatic conversion script
Id: cif_fix_enum 1527 2010-12-29 10:47:43Z saulius 

The following automatic conversions were performed:

'_refine_ls_weighting_scheme' value 'calc
w=1/[\s^2^(Fo^2^)+(0.0315P)^2^+0.0000P] where P=(Fo^2^+2Fc^2^)/3' was
changed to 'calc'. New tag '_refine_ls_weighting_details' was
created. The value of the new tag was set to
'w=1/[\s^2^(Fo^2^)+(0.0315P)^2^+0.0000P] where P=(Fo^2^+2Fc^2^)/3'.

Automatic conversion script
Id: cif_fix_values 3143 2015-03-26 13:38:13Z robertas 
;
_cod_original_cell_volume 2017.4(10)
_cod_original_sg_symbol_H-M P-1
_cod_database_code 7011457

loop_
_symmetry_equiv_pos_as_xyz
'x, y, z'
'-x, -y, -z'

loop_
_atom_site_aniso_label
_atom_site_aniso_U_11
_atom_site_aniso_U_22
_atom_site_aniso_U_33
_atom_site_aniso_U_23
_atom_site_aniso_U_13
_atom_site_aniso_U_12
Sr 0.0391(4) 0.0283(3) 0.0441(3) -0.0138(2) -0.0170(3) -0.0017(3)
O1 0.058(3) 0.031(3) 0.083(3) -0.028(2) -0.043(2) 0.013(3)
O2 0.046(3) 0.041(3) 0.067(2) -0.028(2) -0.036(2) 0.011(2)
O3 0.055(3) 0.034(3) 0.051(2) -0.014(2) -0.006(2) -0.002(3)
O4 0.064(3) 0.034(3) 0.044(2) -0.016(2) -0.009(2) -0.005(3)
O5 0.056(3) 0.050(3) 0.058(3) -0.020(2) -0.020(2) 0.005(3)
O6 0.066(3) 0.042(3) 0.056(2) -0.020(2) -0.030(2) 0.013(3)
O7 0.072(4) 0.055(3) 0.056(2) -0.003(2) -0.028(3) -0.021(3)
O8 0.099(4) 0.047(3) 0.074(3) -0.019(2) -0.034(3) -0.023(3)
N1 0.032(3) 0.031(3) 0.045(3) -0.015(2) -0.012(2) 0.004(3)
N2 0.033(3) 0.036(3) 0.044(2) -0.009(2) -0.015(2) -0.005(3)
N3 0.034(3) 0.033(3) 0.049(3) -0.013(3) -0.016(2) -0.001(3)
N4 0.046(4) 0.053(4) 0.037(3) -0.014(2) -0.015(2) -0.002(3)
C3 0.041(4) 0.035(4) 0.034(3) -0.008(3) -0.001(3) -0.003(4)
C1 0.043(4) 0.020(4) 0.046(3) -0.011(3) -0.012(3) 0.000(4)
C2 0.039(4) 0.028(4) 0.043(3) -0.014(3) -0.009(3) -0.008(4)
C6 0.034(4) 0.028(4) 0.039(3) -0.011(3) 0.005(3) -0.004(4)
C4 0.026(4) 0.027(4) 0.041(3) -0.006(3) -0.003(3) -0.008(3)
C5 0.057(5) 0.046(4) 0.068(4) -0.023(3) -0.029(3) -0.004(4)
C8 0.079(6) 0.049(5) 0.072(4) -0.033(4) -0.021(4) 0.017(5)
C7 0.078(6) 0.035(4) 0.049(3) -0.016(3) -0.026(4) 0.013(4)
C9 0.091(7) 0.046(5) 0.070(4) -0.034(4) -0.012(4) 0.007(5)
C10 0.073(6) 0.042(5) 0.080(4) -0.023(4) -0.025(4) 0.015(5)
C11 0.052(5) 0.040(4) 0.061(4) -0.022(3) -0.023(3) 0.007(4)
C12 0.054(5) 0.036(4) 0.074(4) -0.025(3) -0.030(3) -0.003(4)
C13 0.066(5) 0.032(4) 0.059(4) -0.014(3) -0.017(4) -0.013(4)
C14 0.129(9) 0.078(6) 0.080(5) -0.006(4) 0.003(5) -0.057(6)
C15 0.077(7) 0.077(6) 0.146(7) -0.070(6) -0.027(6) 0.006(6)
C16 0.089(7) 0.042(5) 0.136(6) -0.034(5) -0.049(5) -0.010(5)
C17 0.029(4) 0.047(5) 0.049(3) -0.027(3) -0.009(3) -0.007(4)
C18 0.030(4) 0.041(4) 0.047(3) -0.020(3) -0.012(3) 0.002(4)
C19 0.027(4) 0.034(4) 0.040(3) -0.012(3) -0.007(3) -0.008(3)
C20 0.037(4) 0.053(5) 0.040(3) -0.020(3) -0.007(3) -0.001(4)
C21 0.076(6) 0.079(6) 0.048(3) -0.020(4) -0.011(4) 0.016(5)
C22 0.032(4) 0.035(4) 0.046(3) -0.011(3) -0.010(3) -0.012(4)
C23 0.052(5) 0.036(4) 0.065(4) -0.015(3) -0.020(3) -0.008(4)
C24 0.075(6) 0.062(6) 0.072(4) -0.034(4) -0.017(4) -0.008(5)
C25 0.085(7) 0.039(5) 0.083(5) -0.025(4) -0.017(5) 0.003(5)
C26 0.069(6) 0.029(4) 0.084(5) -0.013(4) -0.031(4) 0.012(5)
C27 0.050(5) 0.044(5) 0.058(4) -0.012(3) -0.016(3) -0.006(4)
C28 0.053(5) 0.035(4) 0.068(4) -0.020(3) -0.001(4) -0.008(4)
C29 0.050(5) 0.068(6) 0.066(4) -0.009(4) 0.002(4) -0.001(5)
C30 0.087(8) 0.070(7) 0.132(6) -0.025(5) 0.031(6) 0.000(6)
C31 0.047(6) 0.123(9) 0.168(7) -0.077(7) -0.001(5) -0.029(6)
C32 0.070(8) 0.161(12) 0.116(6) 0.023(7) -0.032(5) -0.004(8)
C33 0.034(4) 0.047(5) 0.067(4) -0.015(4) -0.004(3) -0.007(4)
C34 0.041(4) 0.047(4) 0.060(4) -0.025(3) -0.008(3) -0.006(4)
C35 0.076(6) 0.043(5) 0.085(4) -0.018(4) -0.029(4) 0.014(5)
C36 0.073(7) 0.072(6) 0.096(5) 0.000(5) -0.038(5) -0.023(6)
C37 0.103(7) 0.069(6) 0.083(5) -0.002(4) -0.047(5) -0.045(6)
C38 0.160(11) 0.052(6) 0.153(7) -0.050(6) -0.047(7) -0.007(7)

loop_
_atom_site_label
_atom_site_type_symbol
_atom_site_fract_x
_atom_site_fract_y
_atom_site_fract_z
_atom_site_U_iso_or_equiv
_atom_site_thermal_displace_type
_atom_site_occupancy
_atom_site_calc_flag
_atom_site_refinement_flags
_atom_site_disorder_group
Sr Sr 0.16986(7) 0.22883(5) 0.27466(3) 0.0360(2) Uani 1 d . .
O1 O 0.2868(4) 0.3197(3) 0.3424(2) 0.0544(12) Uani 1 d . .
O2 O 0.3912(4) 0.1034(3) 0.3109(2) 0.0484(12) Uani 1 d . .
O3 O 0.2745(4) 0.2130(3) 0.1349(2) 0.0481(11) Uani 1 d . .
O4 O 0.1415(4) 0.4260(3) 0.1675(2) 0.0472(12) Uani 1 d . .
O5 O 0.1500(5) 0.1043(4) 0.4421(2) 0.0553(13) Uani 1 d . .
H05 H 0.2096(62) 0.0708(53) 0.4843(32) 0.066 Uiso 1 d . .
O6 O -0.0316(4) 0.3051(4) 0.3778(2) 0.0554(13) Uani 1 d . .
O7 O -0.0565(5) 0.2627(4) 0.2090(3) 0.0610(14) Uani 1 d . .
H07 H -0.0606(67) 0.2994(58) 0.1562(35) 0.073 Uiso 1 d . .
O8 O 0.0820(5) 0.0394(4) 0.2831(2) 0.0687(15) Uani 1 d . .
N1 N 0.5841(5) 0.0138(4) 0.3810(2) 0.0361(13) Uani 1 d . .
N2 N 0.6569(5) 0.0325(4) 0.4365(2) 0.0377(12) Uani 1 d . .
N3 N 0.1144(5) 0.5691(4) 0.0366(3) 0.0382(13) Uani 1 d . .
N4 N 0.1444(5) 0.5802(5) -0.0493(2) 0.0458(14) Uani 1 d . .
C3 C 0.4743(6) 0.1021(5) 0.3568(3) 0.039(2) Uani 1 d . .
C1 C 0.3908(6) 0.2963(5) 0.3785(3) 0.037(2) Uani 1 d . .
C2 C 0.4809(6) 0.1883(5) 0.3935(3) 0.0349(15) Uani 1 d . .
C6 C 0.6311(6) -0.0863(5) 0.3566(3) 0.0354(15) Uani 1 d . .
C4 C 0.5940(6) 0.1356(5) 0.4413(3) 0.0322(14) Uani 1 d . .
C5 C 0.6502(6) 0.1806(5) 0.4971(3) 0.054(2) Uani 1 d . .
H5A H 0.5792(9) 0.2073(31) 0.5344(17) 0.081 Uiso 1 calc R .
H5B H 0.6913(35) 0.2433(23) 0.4625(4) 0.081 Uiso 1 calc R .
H5C H 0.7157(29) 0.1195(11) 0.5296(19) 0.081 Uiso 1 calc R .
C8 C 0.6323(8) -0.1910(6) 0.2613(4) 0.068(2) Uani 1 d . .
C7 C 0.5813(7) -0.0923(5) 0.2869(3) 0.056(2) Uani 1 d . .
H7 H 0.5159(7) -0.0322(5) 0.2581(3) 0.067 Uiso 1 calc R .
C9 C 0.7279(8) -0.2800(6) 0.3045(4) 0.069(2) Uani 1 d . .
H9 H 0.7620(8) -0.3444(6) 0.2869(4) 0.082 Uiso 1 calc R .
C10 C 0.7733(7) -0.2741(6) 0.3740(4) 0.067(2) Uani 1 d . .
H10 H 0.8366(7) -0.3353(6) 0.4040(4) 0.080 Uiso 1 calc R .
C11 C 0.7247(7) -0.1770(6) 0.3993(4) 0.051(2) Uani 1 d . .
H11 H 0.7563(7) -0.1735(6) 0.4461(4) 0.061 Uiso 1 calc R .
C12 C 0.4164(6) 0.3903(5) 0.4074(4) 0.051(2) Uani 1 d . .
H12A H 0.3901(6) 0.3711(5) 0.4675(4) 0.061 Uiso 1 calc R .
H12B H 0.5121(6) 0.3851(5) 0.4000(4) 0.061 Uiso 1 calc R .
C13 C 0.3496(7) 0.5154(5) 0.3660(4) 0.050(2) Uani 1 d . .
C14 C 0.3794(9) 0.5548(7) 0.2720(4) 0.096(3) Uani 1 d . .
H14A H 0.3646(58) 0.4994(27) 0.2497(6) 0.143 Uiso 1 calc R .
H14B H 0.4708(18) 0.5617(48) 0.2582(4) 0.143 Uiso 1 calc R .
H14C H 0.3217(40) 0.6285(25) 0.2479(5) 0.143 Uiso 1 calc R .
C15 C 0.1986(8) 0.5364(7) 0.3849(5) 0.093(3) Uani 1 d . .
H15A H 0.1627(9) 0.4989(36) 0.3561(25) 0.139 Uiso 1 calc R .
H15B H 0.1610(9) 0.6180(8) 0.3658(26) 0.139 Uiso 1 calc R .
H15C H 0.1767(8) 0.5056(35) 0.4445(6) 0.139 Uiso 1 calc R .
C16 C 0.3997(8) 0.5902(6) 0.4040(5) 0.083(3) Uani 1 d . .
H16A H 0.4928(14) 0.5881(33) 0.3862(25) 0.125 Uiso 1 calc R .
H16B H 0.3877(45) 0.5605(26) 0.4644(5) 0.125 Uiso 1 calc R .
H16C H 0.3498(33) 0.6686(11) 0.3849(25) 0.125 Uiso 1 calc R .
C17 C 0.2925(6) 0.2752(6) 0.0599(4) 0.038(2) Uani 1 d . .
C18 C 0.2266(6) 0.3952(5) 0.0323(3) 0.039(2) Uani 1 d . .
C19 C 0.1599(6) 0.4585(5) 0.0877(3) 0.0327(15) Uani 1 d . .
C20 C 0.2111(6) 0.4769(6) -0.0507(3) 0.043(2) Uani 1 d . .
C21 C 0.2520(7) 0.4622(6) -0.1364(3) 0.074(2) Uani 1 d . .
H21A H 0.2190(44) 0.3994(30) -0.1388(12) 0.111 Uiso 1 calc R .
H21B H 0.3477(8) 0.4458(45) -0.1460(14) 0.111 Uiso 1 calc R .
H21C H 0.2153(45) 0.5321(17) -0.1790(4) 0.111 Uiso 1 calc R .
C22 C 0.0524(6) 0.6712(5) 0.0582(3) 0.036(2) Uani 1 d . .
C23 C 0.0644(7) 0.6748(6) 0.1377(4) 0.050(2) Uani 1 d . .
H23 H 0.1131(7) 0.6117(6) 0.1765(4) 0.060 Uiso 1 calc R .
C24 C 0.0018(8) 0.7751(7) 0.1574(4) 0.066(2) Uani 1 d . .
H24 H 0.0088(8) 0.7783(7) 0.2103(4) 0.080 Uiso 1 calc R .
C25 C -0.0693(8) 0.8684(6) 0.1014(4) 0.070(2) Uani 1 d . .
H25 H -0.1096(8) 0.9349(6) 0.1155(4) 0.084 Uiso 1 calc R .
C26 C -0.0808(7) 0.8634(6) 0.0245(4) 0.063(2) Uani 1 d . .
H26 H -0.1295(7) 0.9270(6) -0.0140(4) 0.076 Uiso 1 calc R .
C27 C -0.0211(7) 0.7651(6) 0.0028(4) 0.051(2) Uani 1 d . .
H27 H -0.0310(7) 0.7628(6) -0.0499(4) 0.061 Uiso 1 calc R .
C28 C 0.3930(6) 0.2218(5) 0.0014(3) 0.052(2) Uani 1 d . .
H28A H 0.3724(6) 0.2661(5) -0.0561(3) 0.063 Uiso 1 calc R .
H28B H 0.3813(6) 0.1443(5) 0.0123(3) 0.063 Uiso 1 calc R .
C29 C 0.5421(8) 0.2144(7) 0.0075(4) 0.068(2) Uani 1 d . .
C30 C 0.6273(9) 0.1664(8) -0.0612(5) 0.107(3) Uani 1 d . .
H30A H 0.5989(44) 0.2153(32) -0.1156(6) 0.160 Uiso 1 calc R .
H30B H 0.6164(48) 0.0896(23) -0.0511(23) 0.160 Uiso 1 calc R .
H30C H 0.7197(13) 0.1644(51) -0.0597(26) 0.160 Uiso 1 calc R .
C31 C 0.5607(8) 0.3434(8) -0.0157(5) 0.103(3) Uani 1 d . .
H31A H 0.5091(39) 0.3771(17) 0.0255(19) 0.155 Uiso 1 calc R .
H31B H 0.5308(48) 0.3883(14) -0.0704(15) 0.155 Uiso 1 calc R .
H31C H 0.6534(10) 0.3423(9) -0.0162(31) 0.155 Uiso 1 calc R .
C32 C 0.5844(9) 0.1406(9) 0.0927(5) 0.135(4) Uani 1 d . .
H32A H 0.6792(16) 0.1298(54) 0.0924(14) 0.203 Uiso 1 calc R .
H32B H 0.5618(68) 0.0668(26) 0.1070(20) 0.203 Uiso 1 calc R .
H32C H 0.5393(60) 0.1775(34) 0.1336(9) 0.203 Uiso 1 calc R .
C33 C 0.0301(6) 0.1336(5) 0.4902(4) 0.051(2) Uani 1 d . .
H33A H 0.0444(6) 0.1021(5) 0.5496(4) 0.061 Uiso 1 calc R .
H33B H -0.0376(6) 0.1002(5) 0.4810(4) 0.061 Uiso 1 calc R .
C34 C -0.0173(6) 0.2622(5) 0.4660(3) 0.048(2) Uani 1 d . .
H34A H -0.1023(6) 0.2820(5) 0.4971(3) 0.057 Uiso 1 calc R .
H34B H 0.0469(6) 0.2959(5) 0.4787(3) 0.057 Uiso 1 calc R .
C35 C -0.0991(8) 0.4238(6) 0.3492(4) 0.071(2) Uani 1 d . .
H35A H -0.1912(10) 0.4313(7) 0.3710(21) 0.107 Uiso 1 calc R .
H35B H -0.0933(37) 0.4513(12) 0.2887(4) 0.107 Uiso 1 calc R .
H35C H -0.0581(24) 0.4686(7) 0.3687(21) 0.107 Uiso 1 calc R .
C36 C -0.1257(8) 0.1727(8) 0.2427(5) 0.083(2) Uani 1 d . .
H36A H -0.2015(8) 0.1896(8) 0.2108(5) 0.099 Uiso 1 calc R .
H36B H -0.1591(8) 0.1661(8) 0.3007(5) 0.099 Uiso 1 calc R .
C37 C -0.0344(8) 0.0614(7) 0.2389(4) 0.081(3) Uani 1 d . .
H37A H -0.0808(8) -0.0014(7) 0.2647(4) 0.097 Uiso 1 calc R .
H37B H -0.0068(8) 0.0657(7) 0.1806(4) 0.097 Uiso 1 calc R .
C38 C 0.1806(10) -0.0572(7) 0.2773(5) 0.116(4) Uani 1 d . .
H38A H 0.2503(31) -0.0694(32) 0.3120(31) 0.174 Uiso 1 calc R .
H38B H 0.2172(42) -0.0444(21) 0.2198(9) 0.174 Uiso 1 calc R .
H38C H 0.1422(16) -0.1240(11) 0.2963(34) 0.174 Uiso 1 calc R .

loop_
_atom_type_symbol
_atom_type_description
_atom_type_scat_dispersion_real
_atom_type_scat_dispersion_imag
_atom_type_scat_source
C C 0.0033 0.0016 'International Tables Vol C Tables 4.2.6.8 and 6.1.1.4'
H H 0.0000 0.0000 'International Tables Vol C Tables 4.2.6.8 and 6.1.1.4'
N N 0.0061 0.0033 'International Tables Vol C Tables 4.2.6.8 and 6.1.1.4'
O O 0.0106 0.0060 'International Tables Vol C Tables 4.2.6.8 and 6.1.1.4'
Sr Sr -1.5307 3.2498 'International Tables Vol C Tables 4.2.6.8 and 6.1.1.4'

loop_
_geom_angle_atom_site_label_1
_geom_angle_atom_site_label_2
_geom_angle_atom_site_label_3
_geom_angle
_geom_angle_site_symmetry_1
_geom_angle_site_symmetry_3
_geom_angle_publ_flag
O2 Sr O3 78.35(12) . . ?
O2 Sr O4 122.75(14) . . ?
O3 Sr O4 70.69(12) . . ?
O2 Sr O1 70.43(12) . . ?
O3 Sr O1 115.67(14) . . ?
O4 Sr O1 81.27(12) . . ?
O2 Sr O7 147.84(13) . . ?
O3 Sr O7 83.71(14) . . ?
O4 Sr O7 74.48(14) . . ?
O1 Sr O7 141.73(14) . . ?
O2 Sr O6 128.29(11) . . ?
O3 Sr O6 153.36(12) . . ?
O4 Sr O6 91.03(13) . . ?
O1 Sr O6 78.87(13) . . ?
O7 Sr O6 72.53(12) . . ?
O2 Sr O5 71.85(14) . . ?
O3 Sr O5 142.30(13) . . ?
O4 Sr O5 145.95(11) . . ?
O1 Sr O5 75.42(13) . . ?
O7 Sr O5 110.14(15) . . ?
O6 Sr O5 60.54(13) . . ?
O2 Sr O8 89.31(14) . . ?
O3 Sr O8 82.39(13) . . ?
O4 Sr O8 130.67(12) . . ?
O1 Sr O8 148.01(12) . . ?
O7 Sr O8 61.81(15) . . ?
O6 Sr O8 96.36(14) . . ?
O5 Sr O8 74.82(12) . . ?
C1 O1 Sr 139.6(3) . . ?
C3 O2 Sr 132.6(3) . . ?
C17 O3 Sr 140.4(4) . . ?
C19 O4 Sr 131.3(3) . . ?
C33 O5 Sr 117.5(3) . . ?
C34 O6 C35 113.2(4) . . ?
C34 O6 Sr 118.1(3) . . ?
C35 O6 Sr 117.8(4) . . ?
C36 O7 Sr 116.0(4) . . ?
C38 O8 C37 114.7(5) . . ?
C38 O8 Sr 116.2(5) . . ?
C37 O8 Sr 116.4(4) . . ?
C3 N1 C6 128.6(4) . . ?
C3 N1 N2 112.4(4) . . ?
C6 N1 N2 119.0(4) . . ?
C4 N2 N1 103.9(4) . . ?
C19 N3 N4 112.1(4) . . ?
C19 N3 C22 129.8(4) . . ?
N4 N3 C22 117.9(5) . . ?
C20 N4 N3 105.1(4) . . ?
O2 C3 N1 124.5(5) . . ?
O2 C3 C2 129.9(6) . . ?
N1 C3 C2 105.5(5) . . ?
O1 C1 C2 122.2(5) . . ?
O1 C1 C12 117.3(5) . . ?
C2 C1 C12 120.4(5) . . ?
C1 C2 C4 133.1(4) . . ?
C1 C2 C3 123.3(5) . . ?
C4 C2 C3 103.6(5) . . ?
C11 C6 C7 119.6(5) . . ?
C11 C6 N1 121.0(4) . . ?
C7 C6 N1 119.4(5) . . ?
N2 C4 C2 114.4(4) . . ?
N2 C4 C5 116.4(5) . . ?
C2 C4 C5 129.2(5) . . ?
C9 C8 C7 120.3(6) . . ?
C6 C7 C8 118.9(6) . . ?
C8 C9 C10 120.2(6) . . ?
C9 C10 C11 120.0(6) . . ?
C6 C11 C10 121.0(5) . . ?
C13 C12 C1 119.2(4) . . ?
C14 C13 C12 112.8(5) . . ?
C14 C13 C15 107.7(6) . . ?
C12 C13 C15 111.8(6) . . ?
C14 C13 C16 109.7(7) . . ?
C12 C13 C16 107.7(5) . . ?
C15 C13 C16 107.2(5) . . ?
O3 C17 C18 121.0(5) . . ?
O3 C17 C28 117.7(6) . . ?
C18 C17 C28 121.2(5) . . ?
C19 C18 C20 104.8(5) . . ?
C19 C18 C17 124.1(5) . . ?
C20 C18 C17 131.1(5) . . ?
O4 C19 N3 124.0(5) . . ?
O4 C19 C18 130.4(6) . . ?
N3 C19 C18 105.6(4) . . ?
N4 C20 C18 112.3(4) . . ?
N4 C20 C21 116.6(5) . . ?
C18 C20 C21 131.0(6) . . ?
C27 C22 C23 119.3(5) . . ?
C27 C22 N3 121.0(4) . . ?
C23 C22 N3 119.7(5) . . ?
C24 C23 C22 118.5(6) . . ?
C25 C24 C23 121.6(6) . . ?
C26 C25 C24 119.2(6) . . ?
C25 C26 C27 120.9(6) . . ?
C22 C27 C26 120.5(5) . . ?
C17 C28 C29 116.5(5) . . ?
C32 C29 C30 110.7(7) . . ?
C32 C29 C28 111.5(6) . . ?
C30 C29 C28 108.6(6) . . ?
C32 C29 C31 112.1(7) . . ?
C30 C29 C31 106.4(6) . . ?
C28 C29 C31 107.3(6) . . ?
O5 C33 C34 110.4(5) . . ?
O6 C34 C33 107.6(4) . . ?
O7 C36 C37 109.7(7) . . ?
O8 C37 C36 109.5(5) . . ?

loop_
_geom_bond_atom_site_label_1
_geom_bond_atom_site_label_2
_geom_bond_distance
_geom_bond_site_symmetry_2
_geom_bond_publ_flag
Sr O2 2.470(4) . ?
Sr O3 2.489(4) . ?
Sr O4 2.499(4) . ?
Sr O1 2.506(3) . ?
Sr O7 2.651(4) . ?
Sr O6 2.695(4) . ?
Sr O5 2.729(4) . ?
Sr O8 2.733(4) . ?
O1 C1 1.254(6) . ?
O2 C3 1.255(6) . ?
O3 C17 1.254(6) . ?
O4 C19 1.267(5) . ?
O5 C33 1.408(7) . ?
O6 C34 1.424(6) . ?
O6 C35 1.428(7) . ?
O7 C36 1.405(8) . ?
O8 C38 1.397(8) . ?
O8 C37 1.450(7) . ?
N1 C3 1.377(7) . ?
N1 C6 1.412(7) . ?
N1 N2 1.420(5) . ?
N2 C4 1.323(6) . ?
N3 C19 1.372(7) . ?
N3 N4 1.404(5) . ?
N3 C22 1.428(7) . ?
N4 C20 1.317(7) . ?
C3 C2 1.455(7) . ?
C1 C2 1.408(7) . ?
C1 C12 1.532(7) . ?
C2 C4 1.425(7) . ?
C6 C11 1.368(8) . ?
C6 C7 1.406(6) . ?
C4 C5 1.520(6) . ?
C8 C9 1.372(9) . ?
C8 C7 1.410(8) . ?
C9 C10 1.378(7) . ?
C10 C11 1.387(8) . ?
C12 C13 1.516(8) . ?
C13 C14 1.500(8) . ?
C13 C15 1.521(9) . ?
C13 C16 1.547(8) . ?
C17 C18 1.437(8) . ?
C17 C28 1.512(7) . ?
C18 C19 1.423(7) . ?
C18 C20 1.433(8) . ?
C20 C21 1.508(6) . ?
C22 C27 1.368(8) . ?
C22 C23 1.396(6) . ?
C23 C24 1.393(9) . ?
C24 C25 1.359(9) . ?
C25 C26 1.358(7) . ?
C26 C27 1.382(8) . ?
C28 C29 1.550(9) . ?
C29 C32 1.489(9) . ?
C29 C30 1.543(9) . ?
C29 C31 1.595(11) . ?
C33 C34 1.497(8) . ?
C36 C37 1.496(9) . ?
